data_7213533
loop_
_publ_author_name
'Bernhardt, Paul V.'
'Koch, Rainer'
'Moloney, Daniel W. J.'
'Shtaiwi, Majed'
'Wentrup, Curt'

_publ_section_title
;
 Twisting and planarization in push--pull ethylenesElectronic
 supplementary information (ESI) available: tables of X-ray
 crystallographic bond lengths and angles of compounds 8--19 (including
 selected torsional angles and hydrogen bonds), X-ray crystal structures
 of compounds 10, 11, 13, 16, and 18 (Figs. S1--S5) and packing diagrams
 for 17&#x00B7;H2O and 19&#x00B7;H2O (Figs. S6--S7). See
 http://www.rsc.org/suppdata/p2/b1/b109624a/
;
_journal_issue 3
_journal_name_full 'Journal of the Chemical Society, Perkin Transactions 2'
_journal_page_first 515
_journal_paper_doi 10.1039/b109624a
_journal_year 2002
_chemical_compound_source 'synthesis as described'
_chemical_formula_moiety 'C15 H50 N2 O4'
_chemical_formula_structural 'C15 H50 N2 O4'
_chemical_formula_sum 'C15 H28 N2 O5'
_chemical_formula_weight 316.39
_chemical_name_systematic
;
?
;
_space_group_IT_number 36
_symmetry_cell_setting orthorhombic
_symmetry_Int_Tables_number 36
_symmetry_space_group_name_Hall 'C 2c -2'
_symmetry_space_group_name_H-M 'C m c 21'
_atom_sites_solution_hydrogens geom
_atom_sites_solution_primary direct
_atom_sites_solution_secondary difmap
_audit_conform_dict_location ftp://ftp.iucr.org/cifdics/cif_core.dic
_audit_conform_dict_name cif_core.dic
_audit_conform_dict_version 2.1
_audit_creation_date 2001-08-06T13:34:22-00:00
_audit_creation_method 'WinGX routine CIF_UPDATE'
_cell_angle_alpha 90
_cell_angle_beta 90
_cell_angle_gamma 90
_cell_formula_units_Z 4
_cell_length_a 9.2822(5)
_cell_length_b 16.716(2)
_cell_length_c 11.704(2)
_cell_measurement_reflns_used 0
_cell_measurement_temperature 297(2)
_cell_measurement_theta_max 0
_cell_measurement_theta_min 0
_cell_measurement_wavelength 0.71073
_cell_volume 1816.0(4)
_computing_cell_refinement 'CAD4 Express (Enraf Nonius, 1994)'
_computing_data_collection 'CAD4 Express (Enraf Nonius, 1994)'
_computing_data_reduction 'XCAD4 (Harms & Wocadlo, 1995)'
_computing_molecular_graphics 'Ortep-3 for Windows (Farrugia, 1997)'
_computing_publication_material 'WinGX publication routines (Farrugia, 1999)'
_computing_structure_refinement 'SHELXL-97 (Sheldrick, 1997)'
_diffrn_ambient_temperature 297(2)
_diffrn_detector 'scintillation LiI'
_diffrn_detector_dtime 1.195
_diffrn_measured_fraction_theta_full 1
_diffrn_measured_fraction_theta_max 1
_diffrn_measurement_device '\k-geometry diffractometer'
_diffrn_measurement_device_type 'Enraf Nonius CAD4'
_diffrn_measurement_method 'non-profiled omega/2theta scans'
_diffrn_orient_matrix_type
;
x-axis points to radiation source
the matrix is specified in reciprocal space
;
_diffrn_orient_matrix_UB_11 -0.13247E-1
_diffrn_orient_matrix_UB_12 0.53414E-1
_diffrn_orient_matrix_UB_13 0.03695
_diffrn_orient_matrix_UB_21 -0.73418E-1
_diffrn_orient_matrix_UB_22 0.14395E-1
_diffrn_orient_matrix_UB_23 -0.59074E-1
_diffrn_orient_matrix_UB_31 -0.77726E-1
_diffrn_orient_matrix_UB_32 -0.22726E-1
_diffrn_orient_matrix_UB_33 0.49486E-1
_diffrn_radiation_monochromator graphite
_diffrn_radiation_probe x-ray
_diffrn_radiation_type MoK\a
_diffrn_radiation_wavelength 0.71073
_diffrn_reflns_av_R_equivalents 0.0219
_diffrn_reflns_av_unetI/netI 0.0165
_diffrn_reflns_limit_h_max 11
_diffrn_reflns_limit_h_min -1
_diffrn_reflns_limit_k_max 19
_diffrn_reflns_limit_k_min -1
_diffrn_reflns_limit_l_max 13
_diffrn_reflns_limit_l_min -1
_diffrn_reflns_number 1189
_diffrn_reflns_theta_full 24.97
_diffrn_reflns_theta_max 24.97
_diffrn_reflns_theta_min 2.44
_diffrn_source 'Enraf Nonius FR590'
_diffrn_standards_decay_% 2
_diffrn_standards_interval_time 120
_diffrn_standards_number 3
_exptl_absorpt_coefficient_mu 0.086
_exptl_absorpt_correction_T_max 0.9581
_exptl_absorpt_correction_T_min 0.9501
_exptl_absorpt_correction_type psi-scan
_exptl_absorpt_process_details
;
North A.C.T., Phillips D.C. & Mathews F.S. (1968) Acta. Cryst. A24, 351
Number of psi-scan sets used was   6
Theta correction was applied.
Averaged transmission function was used.
No Fourier smoothing was applied.
;
_exptl_crystal_colour colourless
_exptl_crystal_density_diffrn 1.157
_exptl_crystal_density_method 'not measured'
_exptl_crystal_description prism
_exptl_crystal_F_000 688
_exptl_crystal_size_max 0.6
_exptl_crystal_size_mid 0.5
_exptl_crystal_size_min 0.5
_refine_diff_density_max 0.127
_refine_diff_density_min -0.117
_refine_diff_density_rms 0.028
_refine_ls_abs_structure_details 'Flack H D (1983), Acta Cryst. A39, 876-881'
_refine_ls_abs_structure_Flack 0.9(17)
_refine_ls_extinction_coef 0.0146(16)
_refine_ls_extinction_expression Fc^*^=kFc[1+0.001xFc^2^\l^3^/sin(2\q)]^-1/4^
_refine_ls_extinction_method SHELXL
_refine_ls_goodness_of_fit_ref 1.054
_refine_ls_hydrogen_treatment mixed
_refine_ls_matrix_type full
_refine_ls_number_parameters 142
_refine_ls_number_reflns 984
_refine_ls_number_restraints 1
_refine_ls_restrained_S_all 1.053
_refine_ls_R_factor_all 0.0377
_refine_ls_R_factor_gt 0.0308
_refine_ls_shift/su_max 0
_refine_ls_shift/su_mean 0
_refine_ls_structure_factor_coef Fsqd
_refine_ls_weighting_details 'calc w=1/[\s^2^(Fo^2^)+(0.0571P)^2^+0.2213P] where P=(Fo^2^+2Fc^2^)/3'
_refine_ls_weighting_scheme calc
_refine_ls_wR_factor_gt 0.0825
_refine_ls_wR_factor_ref 0.0873
_reflns_number_gt 855
_reflns_number_total 984
_reflns_threshold_expression >2sigma(I)
_cod_data_source_file b109624asup1.cif
_cod_data_source_block cw2169
_cod_database_code 7213533
_exptl_absorpt_factor_mur 0.041
_exptl_absorpt_correction_t_ave 0.9434
_diffrn_standards_decay_corr_max 1.014
_diffrn_standards_decay_corr_min 0.991

loop_
_symmetry_equiv_pos_as_xyz
'x, y, z'
'-x, -y, z+1/2'
'-x, y, z'
'x, -y, z+1/2'
'x+1/2, y+1/2, z'
'-x+1/2, -y+1/2, z+1/2'
'-x+1/2, y+1/2, z'
'x+1/2, -y+1/2, z+1/2'

loop_
_atom_site_label
_atom_site_type_symbol
_atom_site_fract_x
_atom_site_fract_y
_atom_site_fract_z
_atom_site_U_iso_or_equiv
_atom_site_adp_type
_atom_site_occupancy
_atom_site_symmetry_multiplicity
_atom_site_calc_flag
_atom_site_refinement_flags
C2 C 1 0.7903(2) 0.6545(3) 0.0488(8) Uani 1 2 d S
C5 C 1 0.75336(17) 0.8794(3) 0.0402(7) Uani 1 2 d S
C6 C 0.8682(2) 0.77272(13) 0.82891(19) 0.0455(6) Uani 1 1 d .
C7 C 1 0.72866(17) 1.0014(3) 0.0412(7) Uani 1 2 d S
C8 C 1 0.57689(19) 0.9676(3) 0.0513(8) Uani 1 2 d S
C9 C 0.8666(3) 0.56983(17) 0.8935(3) 0.0738(8) Uani 1 1 d .
H9A H 0.7822 0.5749 0.9404 0.111 Uiso 1 1 calc R
H9B H 0.8661 0.5187 0.8562 0.111 Uiso 1 1 calc R
H9C H 0.8671 0.6115 0.8371 0.111 Uiso 1 1 calc R
C10 C 1 0.5119(2) 1.0584(5) 0.0913(14) Uani 1 2 d S
H10A H 1.0842 0.5174 1.1055 0.137 Uiso 0.5 1 calc PR
H10B H 1.0006 0.4604 1.0223 0.137 Uiso 1 2 calc SR
H10C H 0.9153 0.517 1.1049 0.137 Uiso 0.5 1 calc PR
C11 C 1 0.87020(19) 1.0916(3) 0.0561(9) Uani 1 2 d S
C12 C 0.8526(7) 0.8958(5) 1.0907(10) 0.094(2) Uani 0.5 1 d P
H12A H 0.7983 0.8702 1.1502 0.141 Uiso 0.5 1 d PR
H12B H 0.813 0.8814 1.0177 0.141 Uiso 0.5 1 d PR
H12C H 0.8478 0.9527 1.1001 0.141 Uiso 0.5 1 d PR
C13 C 1.0725(12) 0.8898(5) 1.2047(8) 0.144(5) Uani 0.5 1 d P
H13A H 1.1707 0.8718 1.2054 0.216 Uiso 0.5 1 d PR
H13B H 1.0205 0.8645 1.2658 0.216 Uiso 0.5 1 d PR
H13C H 1.0699 0.9468 1.2147 0.216 Uiso 0.5 1 d PR
C14 C 1.0838(10) 0.9112(4) 0.9951(9) 0.111(3) Uani 0.5 1 d P
H14A H 1.1818 0.8932 1.0008 0.167 Uiso 0.5 1 d PR
H14B H 1.0805 0.9682 1.004 0.167 Uiso 0.5 1 d PR
H14C H 1.0458 0.8969 0.9216 0.167 Uiso 0.5 1 d PR
C21 C 1 0.7069(2) 0.6077(3) 0.0638(10) Uani 1 2 d S
H21A H 0.9146 0.6987 0.563 0.096 Uiso 0.5 1 calc PR
H21B H 1.002 0.6693 0.6697 0.096 Uiso 1 2 calc SR
H21C H 1.0834 0.6994 0.5604 0.096 Uiso 0.5 1 calc PR
C22 C 1 0.8512(3) 0.5600(4) 0.0774(12) Uani 1 2 d S
H22A H 0.9162 0.8438 0.5131 0.116 Uiso 0.5 1 calc PR
H22B H 1.0851 0.8447 0.5143 0.116 Uiso 0.5 1 calc PR
H22C H 0.9987 0.904 0.5922 0.116 Uiso 1 2 calc SR
N1 N 1 0.65340(16) 1.0338(3) 0.0557(7) Uani 1 2 d S
N2 N 1 0.78118(18) 1.0847(3) 0.0718(10) Uani 1 2 d S
O1 O 0.87328(15) 0.80369(10) 0.72082(13) 0.0557(5) Uani 1 1 d .
O2 O 1 0.6640(2) 0.2808(2) 0.0730(9) Uani 1 2 d S
O6 O 0.74822(16) 0.76724(11) 0.87306(17) 0.0652(6) Uani 1 1 d .
H1 H 1 0.644(2) 1.107(4) 0.059(11) Uiso 1 2 d S
H2 H 1 0.759(2) 1.153(5) 0.074(12) Uiso 1 2 d S
H11 H 0.933(4) 0.682(2) 0.309(4) 0.093(12) Uiso 1 1 d .

loop_
_atom_site_aniso_label
_atom_site_aniso_U_11
_atom_site_aniso_U_22
_atom_site_aniso_U_33
_atom_site_aniso_U_23
_atom_site_aniso_U_13
_atom_site_aniso_U_12
C2 0.0415(15) 0.0604(19) 0.0445(17) 0.0109(16) 0 0
C5 0.0382(15) 0.0391(13) 0.0435(16) 0.0040(14) 0 0
C6 0.0357(12) 0.0536(11) 0.0472(13) 0.0038(10) 0.0018(9) 0.0038(9)
C7 0.0392(14) 0.0426(15) 0.0419(16) 0.0007(14) 0 0
C8 0.0557(18) 0.0452(16) 0.0529(19) 0.0047(15) 0 0
C9 0.0641(17) 0.0650(14) 0.092(2) -0.0042(15) -0.0077(16) -0.0066(11)
C10 0.141(4) 0.050(2) 0.083(3) 0.017(2) 0 0
C11 0.0588(19) 0.0460(17) 0.064(2) -0.0106(16) 0 0
C12 0.063(3) 0.094(5) 0.125(7) -0.024(5) -0.002(4) 0.005(3)
C13 0.221(13) 0.082(4) 0.128(7) -0.048(5) -0.106(8) 0.034(5)
C14 0.131(6) 0.051(3) 0.151(8) -0.027(4) 0.061(7) -0.028(3)
C21 0.072(2) 0.072(2) 0.0480(19) -0.0047(18) 0 0
C22 0.091(3) 0.080(2) 0.061(2) 0.025(2) 0 0
N1 0.082(2) 0.0456(14) 0.0397(16) 0.0053(13) 0 0
N2 0.122(3) 0.0483(16) 0.0451(19) -0.0002(14) 0 0
O1 0.0445(9) 0.0726(10) 0.0501(9) 0.0121(9) -0.0005(8) 0.0151(6)
O2 0.0463(15) 0.120(3) 0.0524(14) -0.0166(17) 0 0
O6 0.0345(7) 0.0980(14) 0.0631(10) 0.0111(11) 0.0051(8) 0.0078(7)

loop_
_atom_type_symbol
_atom_type_description
_atom_type_scat_dispersion_real
_atom_type_scat_dispersion_imag
_atom_type_scat_source
C C 0.0033 0.0016 'International Tables Vol C Tables 4.2.6.8 and 6.1.1.4'
H H 0 0 'International Tables Vol C Tables 4.2.6.8 and 6.1.1.4'
N N 0.0061 0.0033 'International Tables Vol C Tables 4.2.6.8 and 6.1.1.4'
O O 0.0106 0.006 'International Tables Vol C Tables 4.2.6.8 and 6.1.1.4'

loop_
_geom_angle_atom_site_label_1
_geom_angle_atom_site_label_2
_geom_angle_atom_site_label_3
_geom_angle
_geom_angle_site_symmetry_1
_geom_angle_site_symmetry_3
O1 C2 O1 111.1(3) 3_755 .
O1 C2 C21 110.16(18) 3_755 .
O1 C2 C21 110.16(18) . .
O1 C2 C22 107.12(17) 3_755 .
O1 C2 C22 107.12(17) . .
C21 C2 C22 111.1(3) . .
C6 C5 C6 122.3(3) . 3_755
C6 C5 C7 118.10(14) . .
C6 C5 C7 118.10(14) 3_755 .
O6 C6 O1 116.59(19) . .
O6 C6 C5 126.7(2) . .
O1 C6 C5 116.68(19) . .
N2 C7 N1 115.2(3) . .
N2 C7 C5 121.9(3) . .
N1 C7 C5 122.9(3) . .
N1 C8 C9 111.28(19) . .
N1 C8 C9 111.28(19) . 3_755
C9 C8 C9 109.5(3) . 3_755
N1 C8 C10 104.4(3) . .
C9 C8 C10 110.1(2) . .
C9 C8 C10 110.1(2) 3_755 .
C12 C11 C12 145.3(6) 3_755 .
C12 C11 N2 107.3(3) 3_755 .
C12 C11 N2 107.3(3) . .
C12 C11 C13 111.4(7) 3_755 3_755
C12 C11 C13 61.3(6) . 3_755
N2 C11 C13 105.2(4) . 3_755
C12 C11 C13 61.3(6) 3_755 .
C12 C11 C13 111.4(7) . .
N2 C11 C13 105.2(4) . .
C13 C11 C13 52.5(10) 3_755 .
C12 C11 C14 51.5(5) 3_755 .
C12 C11 C14 110.2(7) . .
N2 C11 C14 114.0(3) . .
C13 C11 C14 140.3(5) 3_755 .
C13 C11 C14 108.7(6) . .
C12 C11 C14 110.2(7) 3_755 3_755
C12 C11 C14 51.5(5) . 3_755
N2 C11 C14 114.0(3) . 3_755
C13 C11 C14 108.7(6) 3_755 3_755
C13 C11 C14 140.3(5) . 3_755
C14 C11 C14 61.0(8) . 3_755
C14 C12 C11 68.2(5) 3_755 .
C14 C12 C13 124.7(7) 3_755 3_755
C11 C12 C13 62.2(5) . 3_755
C13 C13 C12 117.5(5) 3_755 3_755
C13 C13 C11 63.8(5) 3_755 .
C12 C13 C11 56.5(4) 3_755 .
C12 C14 C11 60.3(5) 3_755 .
C12 C14 C14 117.2(5) 3_755 3_755
C11 C14 C14 59.5(4) . 3_755
C7 N1 C8 132.0(3) . .
C7 N2 C11 135.1(3) . .
C6 O1 C2 118.18(17) . .

loop_
_geom_bond_atom_site_label_1
_geom_bond_atom_site_label_2
_geom_bond_distance
_geom_bond_site_symmetry_2
C2 O1 1.427(3) 3_755
C2 O1 1.427(3) .
C2 C21 1.498(5) .
C2 C22 1.503(5) .
C5 C6 1.397(2) .
C5 C6 1.397(2) 3_755
C5 C7 1.486(5) .
C6 O6 1.231(2) .
C6 O1 1.368(3) .
C7 N2 1.312(4) .
C7 N1 1.314(4) .
C8 N1 1.496(5) .
C8 C9 1.516(4) .
C8 C9 1.516(4) 3_755
C8 C10 1.520(5) .
C11 C12 1.434(6) 3_755
C11 C12 1.434(6) .
C11 N2 1.490(4) .
C11 C13 1.521(8) 3_755
C11 C13 1.521(8) .
C11 C14 1.533(9) .
C11 C14 1.533(9) 3_755
C12 C14 1.291(12) 3_755
C12 C13 1.509(15) 3_755
C13 C13 1.35(2) 3_755
C13 C12 1.509(15) 3_755
C14 C12 1.291(12) 3_755
C14 C14 1.556(18) 3_755

loop_
_geom_torsion_atom_site_label_1
_geom_torsion_atom_site_label_2
_geom_torsion_atom_site_label_3
_geom_torsion_atom_site_label_4
_geom_torsion
_geom_torsion_site_symmetry_1
_geom_torsion_site_symmetry_4
C6 C5 C6 O6 -170.22(18) 3_755 .
C7 C5 C6 O6 -4.5(4) . .
C6 C5 C6 O1 7.2(4) 3_755 .
C7 C5 C6 O1 172.9(2) . .
C6 C5 C7 N2 -83.2(2) . .
C6 C5 C7 N2 83.2(2) 3_755 .
C6 C5 C7 N1 96.8(2) . .
C6 C5 C7 N1 -96.8(2) 3_755 .
C12 C11 C12 C14 68.0(17) 3_755 3_755
N2 C11 C12 C14 -107.2(5) . 3_755
C13 C11 C12 C14 154.6(7) 3_755 3_755
C13 C11 C12 C14 138.2(7) . 3_755
C14 C11 C12 C14 17.4(5) . 3_755
C12 C11 C12 C13 -86.6(17) 3_755 3_755
N2 C11 C12 C13 98.2(5) . 3_755
C13 C11 C12 C13 -16.4(5) . 3_755
C14 C11 C12 C13 -137.2(6) . 3_755
C14 C11 C12 C13 -154.6(7) 3_755 3_755
C12 C11 C13 C13 160.6(4) 3_755 3_755
C12 C11 C13 C13 18.2(4) . 3_755
N2 C11 C13 C13 -97.7(3) . 3_755
C14 C11 C13 C13 139.9(4) . 3_755
C14 C11 C13 C13 73.0(10) 3_755 3_755
C12 C11 C13 C12 -142.4(8) . 3_755
N2 C11 C13 C12 101.7(4) . 3_755
C13 C11 C13 C12 -160.6(4) 3_755 3_755
C14 C11 C13 C12 -20.8(6) . 3_755
C14 C11 C13 C12 -87.6(11) 3_755 3_755
C12 C11 C14 C12 145.8(8) . 3_755
N2 C11 C14 C12 -93.5(5) . 3_755
C13 C11 C14 C12 76.7(12) 3_755 3_755
C13 C11 C14 C12 23.4(6) . 3_755
C14 C11 C14 C12 161.3(4) 3_755 3_755
C12 C11 C14 C14 -161.3(4) 3_755 3_755
C12 C11 C14 C14 -15.5(4) . 3_755
N2 C11 C14 C14 105.2(3) . 3_755
C13 C11 C14 C14 -84.6(10) 3_755 3_755
C13 C11 C14 C14 -137.8(5) . 3_755
N2 C7 N1 C8 180.000(2) . .
C5 C7 N1 C8 0.000(2) . .
C9 C8 N1 C7 -61.2(2) . .
C9 C8 N1 C7 61.2(2) 3_755 .
C10 C8 N1 C7 180.000(2) . .
N1 C7 N2 C11 180.000(2) . .
C5 C7 N2 C11 0.000(3) . .
C12 C11 N2 C7 -88.6(5) 3_755 .
C12 C11 N2 C7 88.6(5) . .
C13 C11 N2 C7 152.7(5) 3_755 .
C13 C11 N2 C7 -152.7(5) . .
C14 C11 N2 C7 -33.7(5) . .
C14 C11 N2 C7 33.7(5) 3_755 .
O6 C6 O1 C2 -162.3(2) . .
C5 C6 O1 C2 20.0(3) . .
O1 C2 O1 C6 -44.6(3) 3_755 .
C21 C2 O1 C6 77.7(3) . .
C22 C2 O1 C6 -161.3(3) . .
